data_4313010
loop_
_publ_author_name
'Takayoshi Suzuki'
'Takashi Kuchiyama'
'Shinobu Kishi'
'Sumio Kaizaki'
'Hideo D. Takagi'
'Masako Kato'

_publ_contact_author
;
      Dr Takayoshi Suzuki
      Department of Chemistry
      Graduate of Science, Osaka University
      Toyonaka, 560-0043
      Japan
;
_publ_contact_author_email suzuki@chem.sci.osaka-u.ac.jp
_publ_section_title
;
 Ruthenium(II) Complexes Containing 8-(Dimethylphosphino)quinoline
 (Me2Pqn): Preparation, Crystal Structures, and Electrochemical and
 Spectroscopic Properties of [Ru(bpy or phen)3-n(Me2Pqn)n](PF6)2(bpy =
 2,2'-Bipyridine; phen = 1,10-Phenanthroline; n= 1, 2, or 3)
;
_journal_name_full 'Inorganic Chemistry'
_journal_page_first 785
_journal_page_last 795
_journal_paper_doi 10.1021/ic020344l
_journal_volume 42
_journal_year 2003
_chemical_formula_moiety 'C33 H36 N3 P3 Ru 2+, (F6 P 1-)2'
_chemical_formula_sum 'C33 H36 F12 N3 P5 Ru'
_chemical_formula_weight 958.57
_chemical_name_common fac-[Ru(Me~2~Pqn)~3~](PF~6~)~2~
_chemical_name_systematic
;
fac-Tris(8-dimethylphosphinoquinoline)ruthenium(II)
Hexafluorophosphate
;
_space_group_IT_number 15
_symmetry_cell_setting monoclinic
_symmetry_space_group_name_Hall '-C 2yc'
_symmetry_space_group_name_H-M 'C 1 2/c 1'
_atom_sites_solution_hydrogens geom
_atom_sites_solution_primary direct
_atom_sites_solution_secondary difmap
_audit_creation_method SHELXL-97
_cell_angle_alpha 90.00
_cell_angle_beta 115.644(9)
_cell_angle_gamma 90.00
_cell_formula_units_Z 8
_cell_length_a 20.843(3)
_cell_length_b 17.797(3)
_cell_length_c 23.939(3)
_cell_measurement_reflns_used 25
_cell_measurement_temperature 293(2)
_cell_measurement_theta_max 15.0
_cell_measurement_theta_min 14.8
_cell_volume 8005(2)
_computing_cell_refinement 'MSC/AFC Diffractometer Control'
_computing_data_collection 'MSC/AFC Diffractometer Control'
_computing_data_reduction 'TeXsan Ver. 1.11'
_computing_molecular_graphics ORTEP
_computing_publication_material 'SHELXL-97 (Sheldrick, 1997)'
_computing_structure_refinement 'SHELXL-97 (Sheldrick, 1997)'
_computing_structure_solution 'SHELXS-86 (Sheldrick, 1990)'
_diffrn_ambient_temperature 293(2)
_diffrn_measured_fraction_theta_full 0.999
_diffrn_measured_fraction_theta_max 0.999
_diffrn_measurement_device_type 'Rigaku AFC5R'
_diffrn_measurement_method \w-2\q
_diffrn_radiation_monochromator graphite
_diffrn_radiation_source 'rotating anode'
_diffrn_radiation_type 'Mo K\a'
_diffrn_radiation_wavelength 0.71069
_diffrn_reflns_av_R_equivalents 0.0397
_diffrn_reflns_av_sigmaI/netI 0.0562
_diffrn_reflns_limit_h_max 29
_diffrn_reflns_limit_h_min 0
_diffrn_reflns_limit_k_max 0
_diffrn_reflns_limit_k_min -25
_diffrn_reflns_limit_l_max 30
_diffrn_reflns_limit_l_min -33
_diffrn_reflns_number 11978
_diffrn_reflns_theta_full 30.02
_diffrn_reflns_theta_max 30.02
_diffrn_reflns_theta_min 2.80
_diffrn_standards_decay_% 0.33
_diffrn_standards_interval_count 150
_diffrn_standards_number 3
_exptl_absorpt_coefficient_mu 0.676
_exptl_absorpt_correction_T_max 0.844
_exptl_absorpt_correction_T_min 0.745
_exptl_absorpt_correction_type integration
_exptl_absorpt_process_details Coppens_numerical
_exptl_crystal_colour yellow
_exptl_crystal_density_diffrn 1.591
_exptl_crystal_density_method 'not measured'
_exptl_crystal_description block
_exptl_crystal_F_000 3856
_exptl_crystal_size_max 0.45
_exptl_crystal_size_mid 0.40
_exptl_crystal_size_min 0.30
_refine_diff_density_max 1.620
_refine_diff_density_min -1.107
_refine_diff_density_rms 0.143
_refine_ls_extinction_method none
_refine_ls_goodness_of_fit_ref 1.073
_refine_ls_hydrogen_treatment constr
_refine_ls_matrix_type full
_refine_ls_number_parameters 495
_refine_ls_number_reflns 11687
_refine_ls_number_restraints 0
_refine_ls_restrained_S_all 1.073
_refine_ls_R_factor_all 0.1238
_refine_ls_R_factor_gt 0.0654
_refine_ls_shift/su_max 0.053
_refine_ls_shift/su_mean 0.004
_refine_ls_structure_factor_coef Fsqd
_refine_ls_weighting_details 'calc w=1/[\s^2^(Fo^2^)+(0.1603P)^2^+4.7583P] where P=(Fo^2^+2Fc^2^)/3'
_refine_ls_weighting_scheme calc
_refine_ls_wR_factor_gt 0.2091
_refine_ls_wR_factor_ref 0.2480
_reflns_number_gt 7513
_reflns_number_total 11687
_reflns_threshold_expression 'I >2 \s(I)'
_cod_data_source_file ic020344l_4.cif
_cod_data_source_block factris
_cod_original_cell_volume 8005.3(19)
_cod_database_code 4313010

loop_
_symmetry_equiv_pos_as_xyz
'x, y, z'
'-x, y, -z+1/2'
'x+1/2, y+1/2, z'
'-x+1/2, y+1/2, -z+1/2'
'-x, -y, -z'
'x, -y, z-1/2'
'-x+1/2, -y+1/2, -z'
'x+1/2, -y+1/2, z-1/2'

loop_
_atom_site_label
_atom_site_type_symbol
_atom_site_fract_x
_atom_site_fract_y
_atom_site_fract_z
_atom_site_U_iso_or_equiv
_atom_site_adp_type
_atom_site_occupancy
_atom_site_symmetry_multiplicity
_atom_site_calc_flag
_atom_site_refinement_flags
_atom_site_disorder_assembly
_atom_site_disorder_group
Ru Ru 0.187119(17) 0.30634(2) 0.191686(16) 0.03588(13) Uani 1 1 d . . .
P1 P 0.07807(6) 0.35903(8) 0.14399(7) 0.0479(3) Uani 1 1 d . . .
P2 P 0.22013(7) 0.37104(8) 0.28123(6) 0.0460(3) Uani 1 1 d . . .
P3 P 0.15219(8) 0.20219(8) 0.22439(7) 0.0493(3) Uani 1 1 d . . .
P11 P 0.35085(11) 0.07629(12) 0.08059(8) 0.0749(5) Uani 1 1 d . . .
P12 P 0.7500 0.2500 0.0000 0.178(3) Uani 1 2 d S . .
P13 P 0.5000 0.43005(19) 0.2500 0.0982(11) Uani 1 2 d S . .
F11 F 0.3488(6) 0.1623(4) 0.0980(3) 0.183(4) Uani 1 1 d . . .
F12 F 0.4212(4) 0.0687(5) 0.1401(4) 0.186(4) Uani 1 1 d . . .
F13 F 0.3997(5) 0.1016(5) 0.0489(5) 0.194(4) Uani 1 1 d . . .
F14 F 0.3110(5) 0.0618(5) 0.1169(5) 0.190(4) Uani 1 1 d . . .
F15 F 0.2923(4) 0.0981(5) 0.0173(3) 0.150(3) Uani 1 1 d . . .
F16 F 0.3658(4) -0.0044(3) 0.0661(3) 0.144(3) Uani 1 1 d . . .
F21 F 0.8322(10) 0.2742(12) 0.0353(10) 0.367(11) Uani 1 1 d . . .
F22 F 0.7334(8) 0.3271(5) 0.0116(4) 0.213(6) Uani 1 1 d . . .
F23 F 0.7522(7) 0.2259(5) 0.0619(4) 0.221(6) Uani 1 1 d . . .
F31 F 0.5305(6) 0.4743(12) 0.3083(10) 0.428(15) Uani 1 1 d . . .
F32 F 0.5684(4) 0.4430(12) 0.2481(5) 0.349(12) Uani 1 1 d . . .
F33 F 0.4610(6) 0.3699(7) 0.2079(6) 0.265(7) Uani 1 1 d . . .
N11 N 0.2155(2) 0.3999(2) 0.14812(18) 0.0408(8) Uani 1 1 d . . .
N21 N 0.2967(2) 0.2666(2) 0.23706(19) 0.0432(8) Uani 1 1 d . . .
N31 N 0.1650(2) 0.2364(2) 0.10956(19) 0.0431(8) Uani 1 1 d . . .
C1 C 0.0241(4) 0.3902(5) 0.1824(4) 0.097(3) Uani 1 1 d . . .
H1A H 0.0533 0.4175 0.2193 0.115 Uiso 1 1 calc R . .
H1B H 0.0038 0.3473 0.1931 0.115 Uiso 1 1 calc R . .
H1C H -0.0134 0.4222 0.1549 0.115 Uiso 1 1 calc R . .
C2 C 0.1762(4) 0.3637(5) 0.3314(3) 0.0750(19) Uani 1 1 d . . .
H2A H 0.2054 0.3863 0.3707 0.091 Uiso 1 1 calc R . .
H2B H 0.1686 0.3117 0.3374 0.091 Uiso 1 1 calc R . .
H2C H 0.1313 0.3892 0.3129 0.091 Uiso 1 1 calc R . .
C3 C 0.0756(4) 0.1987(4) 0.2424(4) 0.082(2) Uani 1 1 d . . .
H3A H 0.0836 0.2316 0.2766 0.101 Uiso 1 1 calc R . .
H3B H 0.0691 0.1482 0.2532 0.101 Uiso 1 1 calc R . .
H3C H 0.0337 0.2145 0.2068 0.101 Uiso 1 1 calc R . .
C11 C 0.0110(3) 0.3124(4) 0.0753(4) 0.075(2) Uani 1 1 d . . .
H11A H -0.0289 0.3454 0.0551 0.090 Uiso 1 1 calc R . .
H11B H -0.0046 0.2671 0.0875 0.090 Uiso 1 1 calc R . .
H11C H 0.0313 0.3002 0.0472 0.090 Uiso 1 1 calc R . .
C12 C 0.2806(3) 0.4076(3) 0.1495(3) 0.0526(12) Uani 1 1 d . . .
H12 H 0.3150 0.3716 0.1704 0.063 Uiso 1 1 calc R . .
C13 C 0.2987(3) 0.4666(4) 0.1213(3) 0.0583(14) Uani 1 1 d . . .
H13 H 0.3436 0.4689 0.1220 0.069 Uiso 1 1 calc R . .
C14 C 0.2484(3) 0.5222(3) 0.0919(3) 0.0560(13) Uani 1 1 d . . .
H14 H 0.2597 0.5624 0.0731 0.067 Uiso 1 1 calc R . .
C15 C 0.1289(4) 0.5742(3) 0.0649(3) 0.0654(16) Uani 1 1 d . . .
H15 H 0.1392 0.6172 0.0483 0.076 Uiso 1 1 calc R . .
C16 C 0.0645(4) 0.5664(3) 0.0639(3) 0.0652(16) Uani 1 1 d . . .
H16 H 0.0311 0.6047 0.0478 0.078 Uiso 1 1 calc R . .
C17 C 0.0471(3) 0.5021(3) 0.0868(3) 0.0551(13) Uani 1 1 d . . .
H17 H 0.0013 0.4967 0.0837 0.069 Uiso 1 1 calc R . .
C18 C 0.0962(3) 0.4461(3) 0.1140(2) 0.0438(10) Uani 1 1 d . . .
C19 C 0.1655(3) 0.4547(3) 0.1180(2) 0.0403(9) Uani 1 1 d . . .
C20 C 0.1817(3) 0.5176(3) 0.0908(2) 0.0477(11) Uani 1 1 d . . .
C21 C 0.2341(4) 0.4730(4) 0.2802(3) 0.0681(16) Uani 1 1 d . . .
H21A H 0.2566 0.4915 0.3220 0.082 Uiso 1 1 calc R . .
H21B H 0.1890 0.4976 0.2584 0.082 Uiso 1 1 calc R . .
H21C H 0.2638 0.4832 0.2598 0.082 Uiso 1 1 calc R . .
C22 C 0.3252(3) 0.2195(4) 0.2120(3) 0.0572(14) Uani 1 1 d . . .
H22 H 0.2981 0.2063 0.1708 0.070 Uiso 1 1 calc R . .
C23 C 0.3931(3) 0.1874(4) 0.2422(3) 0.0714(19) Uani 1 1 d . . .
H23 H 0.4106 0.1554 0.2213 0.084 Uiso 1 1 calc R . .
C24 C 0.4331(3) 0.2046(4) 0.3037(3) 0.0703(18) Uani 1 1 d . . .
H24 H 0.4776 0.1829 0.3254 0.082 Uiso 1 1 calc R . .
C25 C 0.4443(4) 0.2749(4) 0.3967(3) 0.076(2) Uani 1 1 d . . .
H25 H 0.4901 0.2565 0.4197 0.087 Uiso 1 1 calc R . .
C26 C 0.4154(4) 0.3200(4) 0.4239(3) 0.079(2) Uani 1 1 d . . .
H26 H 0.4408 0.3316 0.4657 0.092 Uiso 1 1 calc R . .
C27 C 0.3469(4) 0.3504(4) 0.3902(3) 0.0664(16) Uani 1 1 d . . .
H27 H 0.3275 0.3818 0.4100 0.081 Uiso 1 1 calc R . .
C28 C 0.3087(3) 0.3344(3) 0.3288(2) 0.0482(11) Uani 1 1 d . . .
C29 C 0.3373(3) 0.2855(3) 0.2987(2) 0.0472(11) Uani 1 1 d . . .
C30 C 0.4070(3) 0.2539(4) 0.3329(3) 0.0563(13) Uani 1 1 d . . .
C31 C 0.2187(4) 0.1489(4) 0.2901(3) 0.0720(18) Uani 1 1 d . . .
H31A H 0.1989 0.1014 0.2935 0.087 Uiso 1 1 calc R . .
H31B H 0.2314 0.1770 0.3277 0.087 Uiso 1 1 calc R . .
H31C H 0.2603 0.1407 0.2833 0.087 Uiso 1 1 calc R . .
C32 C 0.1740(3) 0.2597(4) 0.0609(2) 0.0559(13) Uani 1 1 d . . .
H32 H 0.1934 0.3071 0.0623 0.068 Uiso 1 1 calc R . .
C33 C 0.1557(4) 0.2164(5) 0.0076(3) 0.0713(18) Uani 1 1 d . . .
H33 H 0.1621 0.2358 -0.0257 0.087 Uiso 1 1 calc R . .
C34 C 0.1291(4) 0.1479(5) 0.0040(3) 0.0746(19) Uani 1 1 d . . .
H34 H 0.1182 0.1188 -0.0312 0.091 Uiso 1 1 calc R . .
C35 C 0.0868(4) 0.0493(4) 0.0533(4) 0.083(2) Uani 1 1 d . . .
H35 H 0.0722 0.0192 0.0182 0.099 Uiso 1 1 calc R . .
C36 C 0.0779(4) 0.0248(4) 0.1018(4) 0.088(2) Uani 1 1 d . . .
H36 H 0.0590 -0.0228 0.1006 0.103 Uiso 1 1 calc R . .
C37 C 0.0970(4) 0.0701(4) 0.1558(5) 0.084(2) Uani 1 1 d . . .
H37 H 0.0896 0.0523 0.1891 0.103 Uiso 1 1 calc R . .
C38 C 0.1262(3) 0.1402(3) 0.1587(3) 0.0553(13) Uani 1 1 d . . .
C39 C 0.1374(3) 0.1650(3) 0.1075(3) 0.0494(11) Uani 1 1 d . . .
C40 C 0.1176(3) 0.1195(4) 0.0538(3) 0.0668(16) Uani 1 1 d . . .

loop_
_atom_site_aniso_label
_atom_site_aniso_U_11
_atom_site_aniso_U_22
_atom_site_aniso_U_33
_atom_site_aniso_U_23
_atom_site_aniso_U_13
_atom_site_aniso_U_12
Ru 0.03318(18) 0.0393(2) 0.03568(19) 0.00766(13) 0.01545(14) 0.00545(13)
P1 0.0351(5) 0.0552(7) 0.0553(7) 0.0208(6) 0.0213(5) 0.0103(5)
P2 0.0542(7) 0.0455(7) 0.0427(6) 0.0034(5) 0.0251(6) 0.0088(5)
P3 0.0530(7) 0.0451(7) 0.0536(7) 0.0150(5) 0.0268(6) 0.0050(5)
P11 0.0787(11) 0.0914(13) 0.0541(9) -0.0028(9) 0.0282(8) 0.0277(10)
P12 0.381(10) 0.083(2) 0.193(5) -0.062(3) 0.239(7) -0.096(4)
P13 0.0513(14) 0.0731(18) 0.146(3) 0.000 0.0205(17) 0.000
F11 0.310(11) 0.126(5) 0.107(5) 0.008(4) 0.084(6) 0.108(7)
F12 0.148(6) 0.201(8) 0.140(6) -0.062(6) -0.003(5) 0.078(6)
F13 0.206(8) 0.199(8) 0.258(11) 0.088(8) 0.175(8) 0.075(7)
F14 0.211(8) 0.221(9) 0.228(9) 0.016(7) 0.180(8) -0.016(7)
F15 0.143(6) 0.184(7) 0.077(4) 0.006(4) 0.006(3) 0.019(5)
F16 0.201(7) 0.086(4) 0.151(6) -0.043(4) 0.083(5) -0.014(4)
F21 0.34(2) 0.38(2) 0.47(3) -0.02(2) 0.26(2) -0.191(19)
F22 0.411(18) 0.121(6) 0.178(8) -0.057(6) 0.193(11) -0.056(8)
F23 0.444(18) 0.137(6) 0.177(8) -0.055(6) 0.223(11) -0.112(9)
F31 0.102(7) 0.53(3) 0.47(2) -0.34(2) -0.049(10) 0.068(11)
F32 0.083(5) 0.71(3) 0.195(10) 0.226(15) 0.003(6) -0.080(10)
F33 0.161(8) 0.222(11) 0.288(14) -0.107(10) -0.020(8) -0.024(7)
N11 0.0396(18) 0.045(2) 0.0397(19) 0.0015(16) 0.0185(16) -0.0031(15)
N21 0.0389(19) 0.051(2) 0.0379(19) 0.0035(16) 0.0148(15) 0.0074(16)
N31 0.0351(18) 0.048(2) 0.040(2) -0.0023(16) 0.0108(15) -0.0015(16)
C1 0.083(5) 0.120(7) 0.126(7) 0.064(6) 0.081(5) 0.052(5)
C2 0.089(5) 0.090(5) 0.064(4) -0.001(3) 0.050(4) 0.007(4)
C3 0.090(5) 0.074(4) 0.115(6) 0.025(4) 0.075(5) 0.003(4)
C11 0.045(3) 0.063(4) 0.086(5) 0.023(3) -0.001(3) -0.005(3)
C12 0.041(2) 0.067(3) 0.052(3) 0.001(2) 0.021(2) -0.003(2)
C13 0.053(3) 0.071(4) 0.059(3) -0.005(3) 0.032(3) -0.019(3)
C14 0.071(3) 0.051(3) 0.047(3) 0.001(2) 0.026(3) -0.019(3)
C15 0.090(5) 0.042(3) 0.057(3) 0.015(2) 0.025(3) 0.001(3)
C16 0.080(4) 0.049(3) 0.064(4) 0.023(3) 0.029(3) 0.019(3)
C17 0.055(3) 0.053(3) 0.056(3) 0.013(2) 0.023(2) 0.016(2)
C18 0.051(3) 0.043(2) 0.040(2) 0.0094(18) 0.023(2) 0.008(2)
C19 0.047(2) 0.041(2) 0.033(2) 0.0031(17) 0.0171(18) 0.0031(18)
C20 0.065(3) 0.039(2) 0.037(2) 0.0015(18) 0.020(2) -0.007(2)
C21 0.084(4) 0.054(3) 0.063(4) -0.004(3) 0.029(3) 0.008(3)
C22 0.044(3) 0.074(4) 0.047(3) -0.002(3) 0.013(2) 0.018(2)
C23 0.051(3) 0.093(5) 0.068(4) -0.007(3) 0.023(3) 0.030(3)
C24 0.043(3) 0.088(5) 0.071(4) 0.010(3) 0.015(3) 0.024(3)
C25 0.058(3) 0.077(4) 0.056(4) 0.010(3) -0.011(3) -0.001(3)
C26 0.089(5) 0.077(4) 0.040(3) 0.001(3) 0.000(3) -0.007(4)
C27 0.084(4) 0.059(3) 0.044(3) 0.000(2) 0.017(3) 0.004(3)
C28 0.051(3) 0.050(3) 0.040(2) 0.002(2) 0.016(2) 0.005(2)
C29 0.044(2) 0.046(2) 0.044(2) 0.009(2) 0.012(2) 0.005(2)
C30 0.039(2) 0.068(3) 0.049(3) 0.012(3) 0.007(2) 0.007(2)
C31 0.093(5) 0.056(3) 0.059(4) 0.025(3) 0.024(3) 0.011(3)
C32 0.056(3) 0.069(4) 0.037(2) -0.002(2) 0.015(2) -0.002(3)
C33 0.074(4) 0.094(5) 0.039(3) -0.007(3) 0.019(3) 0.001(4)
C34 0.068(4) 0.088(5) 0.053(3) -0.025(3) 0.012(3) 0.001(3)
C35 0.077(5) 0.071(5) 0.084(5) -0.025(4) 0.018(4) -0.013(4)
C36 0.083(5) 0.056(4) 0.114(7) -0.014(4) 0.031(5) -0.014(4)
C37 0.068(4) 0.056(4) 0.117(6) 0.018(4) 0.029(4) -0.007(3)
C38 0.043(2) 0.044(3) 0.070(4) 0.008(2) 0.016(2) 0.001(2)
C39 0.038(2) 0.045(3) 0.057(3) -0.001(2) 0.013(2) 0.0025(19)
C40 0.054(3) 0.064(4) 0.067(4) -0.014(3) 0.012(3) 0.000(3)

loop_
_atom_type_symbol
_atom_type_description
_atom_type_scat_dispersion_real
_atom_type_scat_dispersion_imag
_atom_type_scat_source
Ru Ru -1.2594 0.8363 'International Tables Vol C Tables 4.2.6.8 and 6.1.1.4'
P P 0.1023 0.0942 'International Tables Vol C Tables 4.2.6.8 and 6.1.1.4'
F F 0.0171 0.0103 'International Tables Vol C Tables 4.2.6.8 and 6.1.1.4'
N N 0.0061 0.0033 'International Tables Vol C Tables 4.2.6.8 and 6.1.1.4'
C C 0.0033 0.0016 'International Tables Vol C Tables 4.2.6.8 and 6.1.1.4'
H H 0.0000 0.0000 'International Tables Vol C Tables 4.2.6.8 and 6.1.1.4'

loop_
_geom_angle_atom_site_label_1
_geom_angle_atom_site_label_2
_geom_angle_atom_site_label_3
_geom_angle
_geom_angle_site_symmetry_1
_geom_angle_site_symmetry_3
_geom_angle_publ_flag
N11 Ru N21 92.51(15) . . ?
N11 Ru N31 89.99(15) . . ?
N21 Ru N31 91.75(15) . . ?
N11 Ru P3 172.43(11) . . ?
N21 Ru P3 89.21(12) . . ?
N31 Ru P3 82.58(12) . . ?
N11 Ru P1 82.12(11) . . ?
N21 Ru P1 174.20(12) . . ?
N31 Ru P1 90.43(11) . . ?
P3 Ru P1 96.40(5) . . ?
N11 Ru P2 91.74(11) . . ?
N21 Ru P2 82.52(12) . . ?
N31 Ru P2 174.07(11) . . ?
P3 Ru P2 95.80(5) . . ?
P1 Ru P2 95.42(5) . . ?
C18 P1 C1 102.7(3) . . ?
C18 P1 C11 103.9(3) . . ?
C1 P1 C11 101.1(4) . . ?
C18 P1 Ru 102.62(16) . . ?
C1 P1 Ru 125.3(3) . . ?
C11 P1 Ru 118.4(2) . . ?
C2 P2 C28 103.1(3) . . ?
C2 P2 C21 102.0(3) . . ?
C28 P2 C21 103.8(3) . . ?
C2 P2 Ru 124.1(3) . . ?
C28 P2 Ru 102.74(18) . . ?
C21 P2 Ru 118.4(2) . . ?
C38 P3 C3 102.8(4) . . ?
C38 P3 C31 105.1(3) . . ?
C3 P3 C31 101.1(4) . . ?
C38 P3 Ru 102.77(19) . . ?
C3 P3 Ru 123.9(2) . . ?
C31 P3 Ru 118.9(3) . . ?
F14 P11 F15 102.6(5) . . ?
F14 P11 F16 101.0(5) . . ?
F15 P11 F16 99.6(4) . . ?
F14 P11 F12 89.6(6) . . ?
F15 P11 F12 165.5(6) . . ?
F16 P11 F12 85.5(4) . . ?
F14 P11 F13 171.3(6) . . ?
F15 P11 F13 81.7(5) . . ?
F16 P11 F13 85.5(5) . . ?
F12 P11 F13 85.1(6) . . ?
F14 P11 F11 85.9(5) . . ?
F15 P11 F11 85.2(4) . . ?
F16 P11 F11 170.5(5) . . ?
F12 P11 F11 88.0(4) . . ?
F13 P11 F11 87.0(5) . . ?
F22 P12 F22 180.0(12) 7_655 . ?
F22 P12 F23 90.6(5) 7_655 . ?
F22 P12 F23 89.4(5) . . ?
F22 P12 F23 89.4(5) 7_655 7_655 ?
F22 P12 F23 90.6(5) . 7_655 ?
F23 P12 F23 179.997(1) . 7_655 ?
F22 P12 F21 93.7(8) 7_655 . ?
F22 P12 F21 86.3(8) . . ?
F23 P12 F21 89.3(7) . . ?
F23 P12 F21 90.7(7) 7_655 . ?
F22 P12 F21 86.3(8) 7_655 7_655 ?
F22 P12 F21 93.7(8) . 7_655 ?
F23 P12 F21 90.7(7) . 7_655 ?
F23 P12 F21 89.3(7) 7_655 7_655 ?
F21 P12 F21 179.999(2) . 7_655 ?
F33 P13 F33 85.1(11) 2_655 . ?
F33 P13 F32 82.9(7) 2_655 . ?
F33 P13 F32 110.8(11) . . ?
F33 P13 F32 110.8(11) 2_655 2_655 ?
F33 P13 F32 82.9(7) . 2_655 ?
F32 P13 F32 161.9(17) . 2_655 ?
F33 P13 F31 157.7(15) 2_655 2_655 ?
F33 P13 F31 81.7(10) . 2_655 ?
F32 P13 F31 85.1(8) . 2_655 ?
F32 P13 F31 85.4(8) 2_655 2_655 ?
F33 P13 F31 81.7(10) 2_655 . ?
F33 P13 F31 157.7(15) . . ?
F32 P13 F31 85.4(8) . . ?
F32 P13 F31 85.1(8) 2_655 . ?
F31 P13 F31 116(2) 2_655 . ?
C12 N11 C19 117.7(4) . . ?
C12 N11 Ru 123.0(4) . . ?
C19 N11 Ru 119.3(3) . . ?
C22 N21 C29 116.9(4) . . ?
C22 N21 Ru 124.3(3) . . ?
C29 N21 Ru 118.4(3) . . ?
C32 N31 C39 118.1(5) . . ?
C32 N31 Ru 123.6(4) . . ?
C39 N31 Ru 118.2(3) . . ?
P1 C1 H1A 109.5 . . ?
P1 C1 H1B 109.5 . . ?
H1A C1 H1B 109.5 . . ?
P1 C1 H1C 109.5 . . ?
H1A C1 H1C 109.5 . . ?
H1B C1 H1C 109.5 . . ?
P2 C2 H2A 109.5 . . ?
P2 C2 H2B 109.5 . . ?
H2A C2 H2B 109.5 . . ?
P2 C2 H2C 109.5 . . ?
H2A C2 H2C 109.5 . . ?
H2B C2 H2C 109.5 . . ?
P3 C3 H3A 109.5 . . ?
P3 C3 H3B 109.5 . . ?
H3A C3 H3B 109.5 . . ?
P3 C3 H3C 109.5 . . ?
H3A C3 H3C 109.5 . . ?
H3B C3 H3C 109.5 . . ?
P1 C11 H11A 109.5 . . ?
P1 C11 H11B 109.5 . . ?
H11A C11 H11B 109.5 . . ?
P1 C11 H11C 109.5 . . ?
H11A C11 H11C 109.5 . . ?
H11B C11 H11C 109.5 . . ?
N11 C12 C13 123.3(5) . . ?
N11 C12 H12 118.4 . . ?
C13 C12 H12 118.4 . . ?
C12 C13 C14 118.7(5) . . ?
C12 C13 H13 120.6 . . ?
C14 C13 H13 120.6 . . ?
C20 C14 C13 120.0(5) . . ?
C20 C14 H14 120.0 . . ?
C13 C14 H14 120.0 . . ?
C16 C15 C20 121.0(5) . . ?
C16 C15 H15 119.5 . . ?
C20 C15 H15 119.5 . . ?
C15 C16 C17 120.7(5) . . ?
C15 C16 H16 119.7 . . ?
C17 C16 H16 119.7 . . ?
C18 C17 C16 121.3(6) . . ?
C18 C17 H17 119.3 . . ?
C16 C17 H17 119.3 . . ?
C17 C18 C19 118.9(5) . . ?
C17 C18 P1 124.6(4) . . ?
C19 C18 P1 116.5(3) . . ?
N11 C19 C20 121.7(4) . . ?
N11 C19 C18 118.5(4) . . ?
C20 C19 C18 119.8(4) . . ?
C14 C20 C19 118.6(5) . . ?
C14 C20 C15 123.3(5) . . ?
C19 C20 C15 118.1(5) . . ?
P2 C21 H21A 109.5 . . ?
P2 C21 H21B 109.5 . . ?
H21A C21 H21B 109.5 . . ?
P2 C21 H21C 109.5 . . ?
H21A C21 H21C 109.5 . . ?
H21B C21 H21C 109.5 . . ?
N21 C22 C23 125.5(5) . . ?
N21 C22 H22 117.3 . . ?
C23 C22 H22 117.3 . . ?
C24 C23 C22 118.0(6) . . ?
C24 C23 H23 121.0 . . ?
C22 C23 H23 121.0 . . ?
C30 C24 C23 119.8(5) . . ?
C30 C24 H24 120.1 . . ?
C23 C24 H24 120.1 . . ?
C26 C25 C30 121.8(6) . . ?
C26 C25 H25 119.1 . . ?
C30 C25 H25 119.1 . . ?
C25 C26 C27 120.8(6) . . ?
C25 C26 H26 119.6 . . ?
C27 C26 H26 119.6 . . ?
C28 C27 C26 120.7(6) . . ?
C28 C27 H27 119.7 . . ?
C26 C27 H27 119.7 . . ?
C27 C28 C29 120.0(5) . . ?
C27 C28 P2 124.0(5) . . ?
C29 C28 P2 116.0(4) . . ?
N21 C29 C28 119.6(4) . . ?
N21 C29 C30 120.8(5) . . ?
C28 C29 C30 119.6(5) . . ?
C24 C30 C25 123.9(6) . . ?
C24 C30 C29 119.0(5) . . ?
C25 C30 C29 117.1(6) . . ?
P3 C31 H31A 109.5 . . ?
P3 C31 H31B 109.5 . . ?
H31A C31 H31B 109.5 . . ?
P3 C31 H31C 109.5 . . ?
H31A C31 H31C 109.5 . . ?
H31B C31 H31C 109.5 . . ?
N31 C32 C33 123.0(6) . . ?
N31 C32 H32 118.5 . . ?
C33 C32 H32 118.5 . . ?
C34 C33 C32 120.6(7) . . ?
C34 C33 H33 119.7 . . ?
C32 C33 H33 119.7 . . ?
C33 C34 C40 119.7(6) . . ?
C33 C34 H34 120.2 . . ?
C40 C34 H34 120.2 . . ?
C36 C35 C40 121.5(7) . . ?
C36 C35 H35 119.2 . . ?
C40 C35 H35 119.2 . . ?
C35 C36 C37 121.2(7) . . ?
C35 C36 H36 119.4 . . ?
C37 C36 H36 119.4 . . ?
C38 C37 C36 120.0(8) . . ?
C38 C37 H37 120.0 . . ?
C36 C37 H37 120.0 . . ?
C37 C38 C39 118.4(7) . . ?
C37 C38 P3 123.9(6) . . ?
C39 C38 P3 117.7(4) . . ?
N31 C39 C38 118.6(5) . . ?
N31 C39 C40 120.5(6) . . ?
C38 C39 C40 120.9(5) . . ?
C35 C40 C34 124.0(7) . . ?
C35 C40 C39 117.9(7) . . ?
C34 C40 C39 118.1(6) . . ?

loop_
_geom_bond_atom_site_label_1
_geom_bond_atom_site_label_2
_geom_bond_distance
_geom_bond_site_symmetry_2
_geom_bond_publ_flag
Ru N11 2.178(4) . ?
Ru N21 2.180(4) . ?
Ru N31 2.201(4) . ?
Ru P3 2.2520(13) . ?
Ru P1 2.2590(13) . ?
Ru P2 2.2622(14) . ?
P1 C18 1.816(5) . ?
P1 C1 1.820(7) . ?
P1 C11 1.833(7) . ?
P2 C2 1.803(6) . ?
P2 C28 1.820(5) . ?
P2 C21 1.840(7) . ?
P3 C38 1.802(6) . ?
P3 C3 1.826(7) . ?
P3 C31 1.846(6) . ?
P11 F14 1.460(6) . ?
P11 F15 1.527(6) . ?
P11 F16 1.541(6) . ?
P11 F12 1.546(7) . ?
P11 F13 1.576(7) . ?
P11 F11 1.592(7) . ?
P12 F22 1.470(9) 7_655 ?
P12 F22 1.470(9) . ?
P12 F23 1.525(7) . ?
P12 F23 1.525(7) 7_655 ?
P12 F21 1.607(17) . ?
P12 F21 1.607(17) 7_655 ?
P13 F33 1.453(9) 2_655 ?
P13 F33 1.453(9) . ?
P13 F32 1.465(8) . ?
P13 F32 1.465(8) 2_655 ?
P13 F31 1.486(13) 2_655 ?
P13 F31 1.486(13) . ?
N11 C12 1.350(6) . ?
N11 C19 1.381(6) . ?
N21 C22 1.312(7) . ?
N21 C29 1.388(6) . ?
N31 C32 1.325(7) . ?
N31 C39 1.387(7) . ?
C1 H1A 0.9600 . ?
C1 H1B 0.9600 . ?
C1 H1C 0.9600 . ?
C2 H2A 0.9600 . ?
C2 H2B 0.9600 . ?
C2 H2C 0.9600 . ?
C3 H3A 0.9600 . ?
C3 H3B 0.9600 . ?
C3 H3C 0.9600 . ?
C11 H11A 0.9600 . ?
C11 H11B 0.9600 . ?
C11 H11C 0.9600 . ?
C12 C13 1.385(8) . ?
C12 H12 0.9300 . ?
C13 C14 1.391(9) . ?
C13 H13 0.9300 . ?
C14 C20 1.382(8) . ?
C14 H14 0.9300 . ?
C15 C16 1.341(10) . ?
C15 C20 1.421(8) . ?
C15 H15 0.9300 . ?
C16 C17 1.383(8) . ?
C16 H16 0.9300 . ?
C17 C18 1.373(7) . ?
C17 H17 0.9300 . ?
C18 C19 1.414(7) . ?
C19 C20 1.407(6) . ?
C21 H21A 0.9600 . ?
C21 H21B 0.9600 . ?
C21 H21C 0.9600 . ?
C22 C23 1.402(8) . ?
C22 H22 0.9300 . ?
C23 C24 1.375(9) . ?
C23 H23 0.9300 . ?
C24 C30 1.374(9) . ?
C24 H24 0.9300 . ?
C25 C26 1.331(11) . ?
C25 C30 1.431(9) . ?
C25 H25 0.9300 . ?
C26 C27 1.410(10) . ?
C26 H26 0.9300 . ?
C27 C28 1.365(7) . ?
C27 H27 0.9300 . ?
C28 C29 1.415(8) . ?
C29 C30 1.437(7) . ?
C31 H31A 0.9600 . ?
C31 H31B 0.9600 . ?
C31 H31C 0.9600 . ?
C32 C33 1.394(8) . ?
C32 H32 0.9300 . ?
C33 C34 1.326(11) . ?
C33 H33 0.9300 . ?
C34 C40 1.408(11) . ?
C34 H34 0.9300 . ?
C35 C36 1.325(12) . ?
C35 C40 1.402(10) . ?
C35 H35 0.9300 . ?
C36 C37 1.428(12) . ?
C36 H36 0.9300 . ?
C37 C38 1.376(8) . ?
C37 H37 0.9300 . ?
C38 C39 1.413(8) . ?
C39 C40 1.423(8) . ?

loop_
_geom_torsion_atom_site_label_1
_geom_torsion_atom_site_label_2
_geom_torsion_atom_site_label_3
_geom_torsion_atom_site_label_4
_geom_torsion
_geom_torsion_site_symmetry_1
_geom_torsion_site_symmetry_2
_geom_torsion_site_symmetry_3
_geom_torsion_site_symmetry_4
_geom_torsion_publ_flag
N11 Ru P1 C18 -7.5(2) . . . . ?
N21 Ru P1 C18 14.6(11) . . . . ?
N31 Ru P1 C18 -97.4(2) . . . . ?
P3 Ru P1 C18 179.98(17) . . . . ?
P2 Ru P1 C18 83.50(17) . . . . ?
N11 Ru P1 C1 -123.3(4) . . . . ?
N21 Ru P1 C1 -101.1(12) . . . . ?
N31 Ru P1 C1 146.8(4) . . . . ?
P3 Ru P1 C1 64.2(4) . . . . ?
P2 Ru P1 C1 -32.2(4) . . . . ?
N11 Ru P1 C11 106.1(3) . . . . ?
N21 Ru P1 C11 128.2(12) . . . . ?
N31 Ru P1 C11 16.1(3) . . . . ?
P3 Ru P1 C11 -66.4(3) . . . . ?
P2 Ru P1 C11 -162.9(3) . . . . ?
N11 Ru P2 C2 145.1(3) . . . . ?
N21 Ru P2 C2 -122.6(3) . . . . ?
N31 Ru P2 C2 -108.0(11) . . . . ?
P3 Ru P2 C2 -34.2(3) . . . . ?
P1 Ru P2 C2 62.9(3) . . . . ?
N11 Ru P2 C28 -99.2(2) . . . . ?
N21 Ru P2 C28 -6.9(2) . . . . ?
N31 Ru P2 C28 7.7(11) . . . . ?
P3 Ru P2 C28 81.57(19) . . . . ?
P1 Ru P2 C28 178.59(19) . . . . ?
N11 Ru P2 C21 14.4(3) . . . . ?
N21 Ru P2 C21 106.7(3) . . . . ?
N31 Ru P2 C21 121.4(11) . . . . ?
P3 Ru P2 C21 -164.8(3) . . . . ?
P1 Ru P2 C21 -67.8(3) . . . . ?
N11 Ru P3 C38 7.7(8) . . . . ?
N21 Ru P3 C38 -95.5(2) . . . . ?
N31 Ru P3 C38 -3.7(2) . . . . ?
P1 Ru P3 C38 85.94(18) . . . . ?
P2 Ru P3 C38 -177.92(18) . . . . ?
N11 Ru P3 C3 -107.5(9) . . . . ?
N21 Ru P3 C3 149.3(4) . . . . ?
N31 Ru P3 C3 -118.8(4) . . . . ?
P1 Ru P3 C3 -29.2(4) . . . . ?
P2 Ru P3 C3 66.9(4) . . . . ?
N11 Ru P3 C31 123.2(8) . . . . ?
N21 Ru P3 C31 20.0(3) . . . . ?
N31 Ru P3 C31 111.9(3) . . . . ?
P1 Ru P3 C31 -158.5(3) . . . . ?
P2 Ru P3 C31 -62.4(3) . . . . ?
N21 Ru N11 C12 8.7(4) . . . . ?
N31 Ru N11 C12 -83.1(4) . . . . ?
P3 Ru N11 C12 -94.3(9) . . . . ?
P1 Ru N11 C12 -173.5(4) . . . . ?
P2 Ru N11 C12 91.2(4) . . . . ?
N21 Ru N11 C19 -170.7(3) . . . . ?
N31 Ru N11 C19 97.5(3) . . . . ?
P3 Ru N11 C19 86.3(9) . . . . ?
P1 Ru N11 C19 7.1(3) . . . . ?
P2 Ru N11 C19 -88.1(3) . . . . ?
N11 Ru N21 C22 -88.2(5) . . . . ?
N31 Ru N21 C22 1.8(5) . . . . ?
P3 Ru N21 C22 84.4(5) . . . . ?
P1 Ru N21 C22 -110.2(11) . . . . ?
P2 Ru N21 C22 -179.6(5) . . . . ?
N11 Ru N21 C29 98.9(4) . . . . ?
N31 Ru N21 C29 -171.0(4) . . . . ?
P3 Ru N21 C29 -88.5(4) . . . . ?
P1 Ru N21 C29 77.0(12) . . . . ?
P2 Ru N21 C29 7.5(4) . . . . ?
N11 Ru N31 C32 2.1(4) . . . . ?
N21 Ru N31 C32 -90.5(4) . . . . ?
P3 Ru N31 C32 -179.4(4) . . . . ?
P1 Ru N31 C32 84.2(4) . . . . ?
P2 Ru N31 C32 -104.9(11) . . . . ?
N11 Ru N31 C39 -175.2(3) . . . . ?
N21 Ru N31 C39 92.3(3) . . . . ?
P3 Ru N31 C39 3.4(3) . . . . ?
P1 Ru N31 C39 -93.0(3) . . . . ?
P2 Ru N31 C39 77.8(12) . . . . ?
C19 N11 C12 C13 -1.4(8) . . . . ?
Ru N11 C12 C13 179.3(4) . . . . ?
N11 C12 C13 C14 2.4(9) . . . . ?
C12 C13 C14 C20 -0.6(8) . . . . ?
C20 C15 C16 C17 -1.8(10) . . . . ?
C15 C16 C17 C18 3.4(10) . . . . ?
C16 C17 C18 C19 -0.4(9) . . . . ?
C16 C17 C18 P1 -178.8(5) . . . . ?
C1 P1 C18 C17 -41.4(6) . . . . ?
C11 P1 C18 C17 63.7(6) . . . . ?
Ru P1 C18 C17 -172.5(5) . . . . ?
C1 P1 C18 C19 140.2(5) . . . . ?
C11 P1 C18 C19 -114.7(4) . . . . ?
Ru P1 C18 C19 9.1(4) . . . . ?
C12 N11 C19 C20 -1.5(7) . . . . ?
Ru N11 C19 C20 177.9(3) . . . . ?
C12 N11 C19 C18 177.5(5) . . . . ?
Ru N11 C19 C18 -3.0(6) . . . . ?
C17 C18 C19 N11 176.8(5) . . . . ?
P1 C18 C19 N11 -4.7(6) . . . . ?
C17 C18 C19 C20 -4.1(7) . . . . ?
P1 C18 C19 C20 174.4(4) . . . . ?
C13 C14 C20 C19 -2.1(8) . . . . ?
C13 C14 C20 C15 176.4(6) . . . . ?
N11 C19 C20 C14 3.2(7) . . . . ?
C18 C19 C20 C14 -175.8(5) . . . . ?
N11 C19 C20 C15 -175.3(5) . . . . ?
C18 C19 C20 C15 5.6(7) . . . . ?
C16 C15 C20 C14 178.8(6) . . . . ?
C16 C15 C20 C19 -2.7(9) . . . . ?
C29 N21 C22 C23 -0.5(10) . . . . ?
Ru N21 C22 C23 -173.4(6) . . . . ?
N21 C22 C23 C24 1.8(12) . . . . ?
C22 C23 C24 C30 -2.2(12) . . . . ?
C30 C25 C26 C27 -1.5(12) . . . . ?
C25 C26 C27 C28 -0.1(11) . . . . ?
C26 C27 C28 C29 1.2(10) . . . . ?
C26 C27 C28 P2 -179.7(5) . . . . ?
C2 P2 C28 C27 -41.8(6) . . . . ?
C21 P2 C28 C27 64.3(6) . . . . ?
Ru P2 C28 C27 -171.8(5) . . . . ?
C2 P2 C28 C29 137.3(5) . . . . ?
C21 P2 C28 C29 -116.6(5) . . . . ?
Ru P2 C28 C29 7.2(5) . . . . ?
C22 N21 C29 C28 -178.2(6) . . . . ?
Ru N21 C29 C28 -4.8(7) . . . . ?
C22 N21 C29 C30 -0.5(8) . . . . ?
Ru N21 C29 C30 172.9(4) . . . . ?
C27 C28 C29 N21 176.9(5) . . . . ?
P2 C28 C29 N21 -2.2(7) . . . . ?
C27 C28 C29 C30 -0.9(9) . . . . ?
P2 C28 C29 C30 -180.0(4) . . . . ?
C23 C24 C30 C25 179.6(7) . . . . ?
C23 C24 C30 C29 1.3(10) . . . . ?
C26 C25 C30 C24 -176.5(7) . . . . ?
C26 C25 C30 C29 1.8(11) . . . . ?
N21 C29 C30 C24 0.0(9) . . . . ?
C28 C29 C30 C24 177.8(6) . . . . ?
N21 C29 C30 C25 -178.3(6) . . . . ?
C28 C29 C30 C25 -0.6(9) . . . . ?
C39 N31 C32 C33 1.3(8) . . . . ?
Ru N31 C32 C33 -176.0(5) . . . . ?
N31 C32 C33 C34 -1.3(11) . . . . ?
C32 C33 C34 C40 1.7(11) . . . . ?
C40 C35 C36 C37 2.4(13) . . . . ?
C35 C36 C37 C38 -1.1(12) . . . . ?
C36 C37 C38 C39 -0.8(10) . . . . ?
C36 C37 C38 P3 -180.0(6) . . . . ?
C3 P3 C38 C37 -46.7(6) . . . . ?
C31 P3 C38 C37 58.7(6) . . . . ?
Ru P3 C38 C37 -176.3(5) . . . . ?
C3 P3 C38 C39 134.1(4) . . . . ?
C31 P3 C38 C39 -120.5(5) . . . . ?
Ru P3 C38 C39 4.6(4) . . . . ?
C32 N31 C39 C38 -178.7(5) . . . . ?
Ru N31 C39 C38 -1.3(6) . . . . ?
C32 N31 C39 C40 -1.7(7) . . . . ?
Ru N31 C39 C40 175.7(4) . . . . ?
C37 C38 C39 N31 178.3(5) . . . . ?
P3 C38 C39 N31 -2.4(6) . . . . ?
C37 C38 C39 C40 1.3(8) . . . . ?
P3 C38 C39 C40 -179.4(4) . . . . ?
C36 C35 C40 C34 179.1(8) . . . . ?
C36 C35 C40 C39 -1.8(11) . . . . ?
C33 C34 C40 C35 176.9(7) . . . . ?
C33 C34 C40 C39 -2.1(10) . . . . ?
N31 C39 C40 C35 -177.0(6) . . . . ?
C38 C39 C40 C35 -0.1(9) . . . . ?
N31 C39 C40 C34 2.1(8) . . . . ?
C38 C39 C40 C34 179.0(5) . . . . ?
